data_4500540
loop_
_publ_author_name
'Yang, Qian'
'Zhang, Xiao-Feng'
'Zhao, Jiong-Peng'
'Hu, Bo-Wen'
'Bu, Xian-He'

_publ_section_title
;
 Cobalt(II)--Azido Coordination Polymers with Dicarboxylate and
 Di(1H-imidazol-1-yl)methane Ligands Exhibiting Ferromagnetic Behaviors
;
_journal_issue 7
_journal_name_full 'Crystal Growth &amp; Design'
_journal_page_first 2839
_journal_paper_doi 10.1021/cg1016615
_journal_volume 11
_journal_year 2011
_chemical_formula_sum 'C12 H14 Co N7 O3'
_chemical_formula_weight 363.23
_chemical_name_systematic
; 
 ? 
;
_space_group_IT_number 14
_symmetry_cell_setting monoclinic
_symmetry_space_group_name_Hall '-P 2yn'
_symmetry_space_group_name_H-M 'P 1 21/n 1'
_atom_sites_solution_hydrogens geom
_atom_sites_solution_primary direct
_atom_sites_solution_secondary difmap
_audit_creation_method SHELXL-97
_cell_angle_alpha 90.00
_cell_angle_beta 95.47(3)
_cell_angle_gamma 90.00
_cell_formula_units_Z 4
_cell_length_a 9.833(2)
_cell_length_b 12.230(2)
_cell_length_c 12.764(3)
_cell_measurement_reflns_used 13158
_cell_measurement_temperature 293(2)
_cell_measurement_theta_max 27.6
_cell_measurement_theta_min 3.0
_cell_volume 1528.0(5)
_computing_cell_refinement PROCESS-AUTO
_computing_data_collection PROCESS-AUTO
_computing_data_reduction CrystalStructure
_computing_publication_material 'CrystalStructure 3.7.0'
_computing_structure_refinement SHELXL
_computing_structure_solution DirectMethod
_diffrn_ambient_temperature 293(2)
_diffrn_measured_fraction_theta_full 0.999
_diffrn_measured_fraction_theta_max 0.999
_diffrn_measurement_device_type SCX-MINI
_diffrn_measurement_method '\w scans'
_diffrn_radiation_monochromator graphite
_diffrn_radiation_source 'fine-focus sealed tube'
_diffrn_radiation_type MoK\a
_diffrn_radiation_wavelength 0.71073
_diffrn_reflns_av_R_equivalents 0.0834
_diffrn_reflns_av_sigmaI/netI 0.0694
_diffrn_reflns_limit_h_max 12
_diffrn_reflns_limit_h_min -12
_diffrn_reflns_limit_k_max 15
_diffrn_reflns_limit_k_min -15
_diffrn_reflns_limit_l_max 16
_diffrn_reflns_limit_l_min -16
_diffrn_reflns_number 15434
_diffrn_reflns_theta_full 27.48
_diffrn_reflns_theta_max 27.48
_diffrn_reflns_theta_min 3.01
_exptl_absorpt_coefficient_mu 1.150
_exptl_absorpt_correction_type none
_exptl_crystal_colour Colorless
_exptl_crystal_density_diffrn 1.579
_exptl_crystal_density_method 'not measured'
_exptl_crystal_description Prism
_exptl_crystal_F_000 744
_exptl_crystal_size_max 0.40
_exptl_crystal_size_mid 0.30
_exptl_crystal_size_min 0.30
_refine_diff_density_max 0.401
_refine_diff_density_min -0.314
_refine_diff_density_rms 0.074
_refine_ls_extinction_method none
_refine_ls_goodness_of_fit_ref 1.127
_refine_ls_hydrogen_treatment constr
_refine_ls_matrix_type full
_refine_ls_number_parameters 210
_refine_ls_number_reflns 3497
_refine_ls_number_restraints 0
_refine_ls_restrained_S_all 1.127
_refine_ls_R_factor_all 0.1033
_refine_ls_R_factor_gt 0.0650
_refine_ls_shift/su_max 0.010
_refine_ls_shift/su_mean 0.000
_refine_ls_structure_factor_coef Fsqd
_refine_ls_weighting_details 'calc w=1/[\s^2^(Fo^2^)+(0.0300P)^2^+0.9719P] where P=(Fo^2^+2Fc^2^)/3'
_refine_ls_weighting_scheme calc
_refine_ls_wR_factor_gt 0.0960
_refine_ls_wR_factor_ref 0.1060
_reflns_number_gt 2526
_reflns_number_total 3497
_reflns_threshold_expression >2sigma(I)
_cod_data_source_file cg1016615_si_002.cif
_cod_data_source_block 3
_cod_depositor_comments
;
The following automatic conversions were performed:

'_symmetry_cell_setting' value 'Monoclinic' changed to 'monoclinic'
according to /home/saulius/struct/CIF-dictionaries/cif_core.dic
dictionary named 'cif_core.dic' version 2.4.1 from 2010-06-29.

Automatic conversion script
Id: cif_fix_values 1715 2011-07-08 13:25:40Z adriana 
;
_cod_original_sg_symbol_H-M 'P2(1)/n  '
_cod_database_code 4500540

loop_
_symmetry_equiv_pos_as_xyz
'x, y, z'
'-x+1/2, y+1/2, -z+1/2'
'-x, -y, -z'
'x-1/2, -y-1/2, z-1/2'

loop_
_atom_site_label
_atom_site_type_symbol
_atom_site_fract_x
_atom_site_fract_y
_atom_site_fract_z
_atom_site_U_iso_or_equiv
_atom_site_adp_type
_atom_site_occupancy
_atom_site_symmetry_multiplicity
_atom_site_calc_flag
_atom_site_refinement_flags
Co1 Co 1.06989(5) 0.41267(4) 0.92093(3) 0.02652(15) Uani 1 1 d .
N2 N 1.0445(3) 0.1004(2) 0.7795(2) 0.0293(7) Uani 1 1 d .
N5 N 1.0653(3) 0.5859(2) 0.9644(2) 0.0325(7) Uani 1 1 d .
N3 N 0.9558(3) 0.0783(2) 0.5988(2) 0.0305(7) Uani 1 1 d .
C8 C 1.0273(4) 0.4606(3) 0.7252(3) 0.0316(8) Uani 1 1 d .
N1 N 1.0533(3) 0.2447(2) 0.8826(2) 0.0323(7) Uani 1 1 d .
C9 C 1.0126(4) 0.4826(3) 0.6085(2) 0.0298(8) Uani 1 1 d .
O2 O 1.1446(3) 0.4496(2) 0.77255(17) 0.0383(6) Uani 1 1 d .
C4 C 1.0506(4) 0.0355(3) 0.6838(3) 0.0348(9) Uani 1 1 d .
H4A H 1.1428 0.0372 0.6627 0.042 Uiso 1 1 calc R
H4B H 1.0277 -0.0399 0.6977 0.042 Uiso 1 1 calc R
C1 C 0.9964(4) 0.1591(3) 0.9319(3) 0.0457(10) Uani 1 1 d .
H1A H 0.9673 0.1619 0.9991 0.055 Uiso 1 1 calc R
C11 C 0.8866(4) 0.5024(4) 0.5550(3) 0.0475(11) Uani 1 1 d .
H11A H 0.8092 0.5041 0.5915 0.057 Uiso 1 1 calc R
C3 C 1.0826(4) 0.2053(3) 0.7915(3) 0.0340(9) Uani 1 1 d .
H3A H 1.1244 0.2453 0.7415 0.041 Uiso 1 1 calc R
C5 C 0.8258(4) 0.0460(3) 0.5742(3) 0.0318(8) Uani 1 1 d .
H5A H 0.7841 -0.0110 0.6071 0.038 Uiso 1 1 calc R
C10 C 1.1258(4) 0.4800(4) 0.5533(3) 0.0447(10) Uani 1 1 d .
H10A H 1.2113 0.4664 0.5885 0.054 Uiso 1 1 calc R
C2 C 0.9885(4) 0.0698(3) 0.8692(3) 0.0425(10) Uani 1 1 d .
H2A H 0.9526 0.0018 0.8839 0.051 Uiso 1 1 calc R
C7 C 0.9781(4) 0.1653(3) 0.5345(3) 0.0423(10) Uani 1 1 d .
H7A H 1.0583 0.2054 0.5338 0.051 Uiso 1 1 calc R
N4 N 0.7653(3) 0.1055(2) 0.4974(2) 0.0314(7) Uani 1 1 d .
O1 O 0.9226(3) 0.4510(2) 0.77458(18) 0.0409(7) Uani 1 1 d .
N6 N 1.1231(3) 0.6547(3) 0.9211(3) 0.0393(8) Uani 1 1 d .
C6 C 0.8615(4) 0.1808(3) 0.4731(3) 0.0411(10) Uani 1 1 d .
H6A H 0.8476 0.2345 0.4216 0.049 Uiso 1 1 calc R
N7 N 1.1813(4) 0.7201(3) 0.8762(4) 0.0774(14) Uani 1 1 d .
O3 O 0.6673(3) 0.3534(3) 0.7366(4) 0.0826(11) Uani 1 1 d .
H3 H 0.7450 0.3757 0.7315 0.124 Uiso 1 1 calc R
C12 C 0.6706(6) 0.2442(4) 0.7541(5) 0.104(2) Uani 1 1 d .
H12A H 0.7130 0.2299 0.8236 0.156 Uiso 1 1 calc R
H12B H 0.7220 0.2093 0.7033 0.156 Uiso 1 1 calc R
H12C H 0.5791 0.2159 0.7478 0.156 Uiso 1 1 calc R

loop_
_atom_site_aniso_label
_atom_site_aniso_U_11
_atom_site_aniso_U_22
_atom_site_aniso_U_33
_atom_site_aniso_U_23
_atom_site_aniso_U_13
_atom_site_aniso_U_12
Co1 0.0303(3) 0.0323(3) 0.0168(2) -0.0008(2) 0.00110(17) -0.0014(2)
N2 0.0293(16) 0.0311(17) 0.0268(15) -0.0075(13) -0.0014(12) -0.0022(13)
N5 0.0417(18) 0.0284(16) 0.0291(15) 0.0000(14) 0.0115(13) -0.0015(15)
N3 0.0292(17) 0.0340(17) 0.0272(15) -0.0062(14) -0.0024(12) 0.0025(14)
C8 0.040(2) 0.035(2) 0.0194(18) -0.0027(15) -0.0015(17) -0.0004(17)
N1 0.0378(18) 0.0336(17) 0.0256(15) -0.0051(14) 0.0027(13) -0.0025(14)
C9 0.034(2) 0.035(2) 0.0199(17) 0.0003(15) 0.0005(15) -0.0048(16)
O2 0.0403(16) 0.0521(17) 0.0209(12) 0.0042(11) -0.0053(11) -0.0049(12)
C4 0.038(2) 0.033(2) 0.032(2) -0.0100(17) -0.0047(16) 0.0061(17)
C1 0.066(3) 0.041(2) 0.032(2) 0.0018(19) 0.018(2) 0.001(2)
C11 0.034(2) 0.085(3) 0.025(2) 0.008(2) 0.0078(17) 0.006(2)
C3 0.041(2) 0.034(2) 0.0278(19) -0.0051(16) 0.0056(16) -0.0110(17)
C5 0.036(2) 0.033(2) 0.0250(19) -0.0033(15) -0.0023(16) -0.0045(16)
C10 0.032(2) 0.078(3) 0.024(2) 0.011(2) -0.0030(16) 0.002(2)
C2 0.056(3) 0.034(2) 0.039(2) 0.0026(18) 0.0106(19) -0.0056(19)
C7 0.039(2) 0.043(2) 0.044(2) 0.0037(19) 0.0017(19) -0.0069(19)
N4 0.0354(17) 0.0345(18) 0.0235(15) -0.0004(13) -0.0017(13) 0.0002(14)
O1 0.0432(16) 0.0583(18) 0.0218(13) 0.0053(12) 0.0062(12) 0.0005(13)
N6 0.0325(18) 0.039(2) 0.048(2) -0.0054(17) 0.0105(15) 0.0075(16)
C6 0.047(2) 0.041(2) 0.035(2) 0.0078(18) -0.0012(18) -0.0057(19)
N7 0.078(3) 0.055(3) 0.109(4) 0.008(2) 0.058(3) -0.008(2)
O3 0.058(2) 0.056(2) 0.134(3) 0.003(2) 0.008(2) 0.0045(18)
C12 0.083(4) 0.060(4) 0.164(7) -0.004(4) -0.011(4) 0.003(3)

loop_
_atom_type_symbol
_atom_type_description
_atom_type_scat_dispersion_real
_atom_type_scat_dispersion_imag
_atom_type_scat_source
C C 0.0033 0.0016 'International Tables Vol C Tables 4.2.6.8 and 6.1.1.4'
H H 0.0000 0.0000 'International Tables Vol C Tables 4.2.6.8 and 6.1.1.4'
N N 0.0061 0.0033 'International Tables Vol C Tables 4.2.6.8 and 6.1.1.4'
O O 0.0106 0.0060 'International Tables Vol C Tables 4.2.6.8 and 6.1.1.4'
Co Co 0.3494 0.9721 'International Tables Vol C Tables 4.2.6.8 and 6.1.1.4'

loop_
_geom_angle_atom_site_label_1
_geom_angle_atom_site_label_2
_geom_angle_atom_site_label_3
_geom_angle
_geom_angle_site_symmetry_1
_geom_angle_site_symmetry_3
N5 Co1 N4 107.18(11) 3_767 4_666
N5 Co1 N1 97.56(11) 3_767 .
N4 Co1 N1 92.98(11) 4_666 .
N5 Co1 O2 157.01(11) 3_767 .
N4 Co1 O2 93.33(10) 4_666 .
N1 Co1 O2 91.48(10) . .
N5 Co1 N5 77.44(13) 3_767 .
N4 Co1 N5 91.44(11) 4_666 .
N1 Co1 N5 174.14(11) . .
O2 Co1 N5 92.10(10) . .
N5 Co1 O1 100.12(10) 3_767 .
N4 Co1 O1 152.11(10) 4_666 .
N1 Co1 O1 88.94(10) . .
O2 Co1 O1 58.79(9) . .
N5 Co1 O1 88.95(10) . .
C3 N2 C2 107.2(3) . .
C3 N2 C4 125.5(3) . .
C2 N2 C4 127.0(3) . .
N6 N5 Co1 134.0(3) . 3_767
N6 N5 Co1 123.2(2) . .
Co1 N5 Co1 102.56(13) 3_767 .
C5 N3 C7 106.9(3) . .
C5 N3 C4 126.4(3) . .
C7 N3 C4 126.5(3) . .
O2 C8 O1 120.2(3) . .
O2 C8 C9 119.5(3) . .
O1 C8 C9 120.3(3) . .
C3 N1 C1 105.1(3) . .
C3 N1 Co1 122.8(2) . .
C1 N1 Co1 131.5(2) . .
C10 C9 C11 119.0(3) . .
C10 C9 C8 119.8(3) . .
C11 C9 C8 121.2(3) . .
C8 O2 Co1 94.1(2) . .
N3 C4 N2 110.7(3) . .
N3 C4 H4A 109.5 . .
N2 C4 H4A 109.5 . .
N3 C4 H4B 109.5 . .
N2 C4 H4B 109.5 . .
H4A C4 H4B 108.1 . .
C2 C1 N1 110.4(3) . .
C2 C1 H1A 124.8 . .
N1 C1 H1A 124.8 . .
C9 C11 C10 120.5(3) . 3_766
C9 C11 H11A 119.7 . .
C10 C11 H11A 119.7 3_766 .
N1 C3 N2 111.6(3) . .
N1 C3 H3A 124.2 . .
N2 C3 H3A 124.2 . .
N4 C5 N3 111.3(3) . .
N4 C5 H5A 124.3 . .
N3 C5 H5A 124.3 . .
C9 C10 C11 120.5(3) . 3_766
C9 C10 H10A 119.7 . .
C11 C10 H10A 119.7 3_766 .
C1 C2 N2 105.7(3) . .
C1 C2 H2A 127.2 . .
N2 C2 H2A 127.2 . .
C6 C7 N3 106.4(3) . .
C6 C7 H7A 126.8 . .
N3 C7 H7A 126.8 . .
C5 N4 C6 105.4(3) . .
C5 N4 Co1 128.4(2) . 4_565
C6 N4 Co1 126.1(2) . 4_565
C8 O1 Co1 86.8(2) . .
N7 N6 N5 177.8(4) . .
C7 C6 N4 110.0(3) . .
C7 C6 H6A 125.0 . .
N4 C6 H6A 125.0 . .
C12 O3 H3 109.5 . .
O3 C12 H12A 109.5 . .
O3 C12 H12B 109.5 . .
H12A C12 H12B 109.5 . .
O3 C12 H12C 109.5 . .
H12A C12 H12C 109.5 . .
H12B C12 H12C 109.5 . .

loop_
_geom_bond_atom_site_label_1
_geom_bond_atom_site_label_2
_geom_bond_distance
_geom_bond_site_symmetry_2
Co1 N5 2.069(3) 3_767
Co1 N4 2.082(3) 4_666
Co1 N1 2.114(3) .
Co1 O2 2.144(2) .
Co1 N5 2.191(3) .
Co1 O1 2.300(2) .
N2 C3 1.342(4) .
N2 C2 1.369(4) .
N2 C4 1.462(4) .
N5 N6 1.182(4) .
N5 Co1 2.069(3) 3_767
N3 C5 1.346(4) .
N3 C7 1.374(4) .
N3 C4 1.459(4) .
C8 O2 1.258(4) .
C8 O1 1.263(4) .
C8 C9 1.506(4) .
N1 C3 1.316(4) .
N1 C1 1.369(5) .
C9 C10 1.374(5) .
C9 C11 1.378(5) .
C4 H4A 0.9700 .
C4 H4B 0.9700 .
C1 C2 1.352(5) .
C1 H1A 0.9300 .
C11 C10 1.392(5) 3_766
C11 H11A 0.9300 .
C3 H3A 0.9300 .
C5 N4 1.316(4) .
C5 H5A 0.9300 .
C10 C11 1.392(5) 3_766
C10 H10A 0.9300 .
C2 H2A 0.9300 .
C7 C6 1.339(5) .
C7 H7A 0.9300 .
N4 C6 1.377(4) .
N4 Co1 2.082(3) 4_565
N6 N7 1.165(4) .
C6 H6A 0.9300 .
O3 C12 1.355(6) .
O3 H3 0.8200 .
C12 H12A 0.9600 .
C12 H12B 0.9600 .
C12 H12C 0.9600 .

loop_
_geom_torsion_atom_site_label_1
_geom_torsion_atom_site_label_2
_geom_torsion_atom_site_label_3
_geom_torsion_atom_site_label_4
_geom_torsion
_geom_torsion_site_symmetry_1
_geom_torsion_site_symmetry_4
N5 Co1 N5 N6 -175.3(4) 3_767 .
N4 Co1 N5 N6 77.4(3) 4_666 .
N1 Co1 N5 N6 -143.7(9) . .
O2 Co1 N5 N6 -16.0(3) . .
O1 Co1 N5 N6 -74.7(3) . .
N5 Co1 N5 Co1 0.0 3_767 3_767
N4 Co1 N5 Co1 -107.28(13) 4_666 3_767
N1 Co1 N5 Co1 31.6(11) . 3_767
O2 Co1 N5 Co1 159.33(12) . 3_767
O1 Co1 N5 Co1 100.61(12) . 3_767
N5 Co1 N1 C3 156.9(3) 3_767 .
N4 Co1 N1 C3 -95.3(3) 4_666 .
O2 Co1 N1 C3 -1.9(3) . .
N5 Co1 N1 C3 125.8(10) . .
O1 Co1 N1 C3 56.9(3) . .
N5 Co1 N1 C1 -12.6(3) 3_767 .
N4 Co1 N1 C1 95.2(3) 4_666 .
O2 Co1 N1 C1 -171.4(3) . .
N5 Co1 N1 C1 -43.7(12) . .
O1 Co1 N1 C1 -112.7(3) . .
O2 C8 C9 C10 6.3(5) . .
O1 C8 C9 C10 -172.3(4) . .
O2 C8 C9 C11 -175.6(4) . .
O1 C8 C9 C11 5.9(5) . .
O1 C8 O2 Co1 2.0(4) . .
C9 C8 O2 Co1 -176.6(3) . .
N5 Co1 O2 C8 -26.7(4) 3_767 .
N4 Co1 O2 C8 179.8(2) 4_666 .
N1 Co1 O2 C8 86.8(2) . .
N5 Co1 O2 C8 -88.6(2) . .
O1 Co1 O2 C8 -1.1(2) . .
C5 N3 C4 N2 -92.4(4) . .
C7 N3 C4 N2 81.6(4) . .
C3 N2 C4 N3 -65.8(4) . .
C2 N2 C4 N3 107.8(4) . .
C3 N1 C1 C2 -1.6(4) . .
Co1 N1 C1 C2 169.3(3) . .
C10 C9 C11 C10 -0.3(7) . 3_766
C8 C9 C11 C10 -178.4(4) . 3_766
C1 N1 C3 N2 1.4(4) . .
Co1 N1 C3 N2 -170.5(2) . .
C2 N2 C3 N1 -0.7(4) . .
C4 N2 C3 N1 174.0(3) . .
C7 N3 C5 N4 1.1(4) . .
C4 N3 C5 N4 176.1(3) . .
C11 C9 C10 C11 0.3(7) . 3_766
C8 C9 C10 C11 178.4(4) . 3_766
N1 C1 C2 N2 1.2(4) . .
C3 N2 C2 C1 -0.3(4) . .
C4 N2 C2 C1 -174.9(3) . .
C5 N3 C7 C6 -0.8(4) . .
C4 N3 C7 C6 -175.8(3) . .
N3 C5 N4 C6 -0.9(4) . .
N3 C5 N4 Co1 175.9(2) . 4_565
O2 C8 O1 Co1 -1.8(3) . .
C9 C8 O1 Co1 176.7(3) . .
N5 Co1 O1 C8 171.2(2) 3_767 .
N4 Co1 O1 C8 3.1(3) 4_666 .
N1 Co1 O1 C8 -91.3(2) . .
O2 Co1 O1 C8 1.1(2) . .
N5 Co1 O1 C8 94.2(2) . .
Co1 N5 N6 N7 -168(11) 3_767 .
Co1 N5 N6 N7 6(12) . .
N3 C7 C6 N4 0.3(4) . .
C5 N4 C6 C7 0.4(4) . .
Co1 N4 C6 C7 -176.6(2) 4_565 .
